data_4510410
loop_
_publ_author_name
'Adalder, Tapas Kumar'
'Dastidar, Parthasarathi'

_publ_section_title
;
 Crystal Engineering Approach toward Selective Formation of an Asymmetric
 Supramolecular Synthon in Primary Ammonium Monocarboxylate (PAM) Salts
 and Their Gelation Studies
;
_journal_issue 5
_journal_name_full 'Crystal Growth &amp; Design'
_journal_page_first 2254
_journal_paper_doi 10.1021/cg401863s
_journal_volume 14
_journal_year 2014
_chemical_absolute_configuration R
_chemical_formula_moiety 'C8 H7 O2, C8 H12 N'
_chemical_formula_sum 'C16 H19 N O2'
_chemical_formula_weight 257.32
_chemical_name_systematic
; 
 ? 
;
_space_group_IT_number 4
_symmetry_cell_setting monoclinic
_symmetry_space_group_name_Hall 'P 2yb'
_symmetry_space_group_name_H-M 'P 1 21 1'
_atom_sites_solution_hydrogens geom
_atom_sites_solution_primary direct
_atom_sites_solution_secondary difmap
_audit_creation_method SHELXL-97
_cell_angle_alpha 90.0
_cell_angle_beta 104.771(16)
_cell_angle_gamma 90.0
_cell_formula_units_Z 4
_cell_length_a 15.748(9)
_cell_length_b 6.067(3)
_cell_length_c 15.816(8)
_cell_measurement_temperature 293(2)
_cell_volume 1461.2(13)
_computing_cell_refinement 'BRUKER APEX II'
_computing_data_collection 'BRUKER APEX II'
_computing_data_reduction 'BRUKER APEX II'
_computing_molecular_graphics 'MERCURY 3.1, PLATON'
_computing_publication_material 'MERCURY 3.1, PLATON'
_computing_structure_refinement 'SHELXL-97 (Sheldrick, 1997)'
_computing_structure_solution 'SHELXS-97 (Sheldrick, 1990)'
_diffrn_ambient_temperature 293(2)
_diffrn_measured_fraction_theta_full 0.983
_diffrn_measured_fraction_theta_max 0.983
_diffrn_measurement_device_type 'BRUKER CCD AREA DETECTOR'
_diffrn_measurement_method 'PHI-OMEGA SCAN'
_diffrn_radiation_monochromator graphite
_diffrn_radiation_source 'fine-focus sealed tube'
_diffrn_radiation_type MoK\a
_diffrn_radiation_wavelength 0.71073
_diffrn_reflns_av_R_equivalents 0.0414
_diffrn_reflns_av_sigmaI/netI 0.0370
_diffrn_reflns_limit_h_max 16
_diffrn_reflns_limit_h_min -16
_diffrn_reflns_limit_k_max 6
_diffrn_reflns_limit_k_min -6
_diffrn_reflns_limit_l_max 17
_diffrn_reflns_limit_l_min -16
_diffrn_reflns_number 12623
_diffrn_reflns_theta_full 22.67
_diffrn_reflns_theta_max 22.67
_diffrn_reflns_theta_min 1.33
_exptl_absorpt_coefficient_mu 0.077
_exptl_absorpt_correction_T_max 0.996
_exptl_absorpt_correction_T_min 0.993
_exptl_absorpt_correction_type multi-scan
_exptl_absorpt_process_details SADABS
_exptl_crystal_colour COLOURLESS
_exptl_crystal_density_diffrn 1.170
_exptl_crystal_density_method 'not measured'
_exptl_crystal_description NIDDLE
_exptl_crystal_F_000 552
_exptl_crystal_size_max 0.5
_exptl_crystal_size_mid 0.08
_exptl_crystal_size_min 0.05
_refine_diff_density_max 0.238
_refine_diff_density_min -0.214
_refine_diff_density_rms 0.062
_refine_ls_abs_structure_details 'Flack H D (1983), Acta Cryst. A39, 876-881'
_refine_ls_extinction_coef 0.036(4)
_refine_ls_extinction_expression Fc^*^=kFc[1+0.001xFc^2^\l^3^/sin(2\q)]^-1/4^
_refine_ls_extinction_method SHELXL
_refine_ls_goodness_of_fit_ref 1.068
_refine_ls_hydrogen_treatment constr
_refine_ls_matrix_type full
_refine_ls_number_parameters 348
_refine_ls_number_reflns 3684
_refine_ls_number_restraints 1
_refine_ls_restrained_S_all 1.068
_refine_ls_R_factor_all 0.0607
_refine_ls_R_factor_gt 0.0431
_refine_ls_shift/su_max 0.001
_refine_ls_shift/su_mean 0.000
_refine_ls_structure_factor_coef Fsqd
_refine_ls_weighting_details 'calc w=1/[\s^2^(Fo^2^)+(0.0865P)^2^+0.0000P] where P=(Fo^2^+2Fc^2^)/3'
_refine_ls_weighting_scheme calc
_refine_ls_wR_factor_gt 0.1082
_refine_ls_wR_factor_ref 0.1395
_reflns_number_gt 2924
_reflns_number_total 3684
_reflns_threshold_expression >2sigma(I)
_cod_data_source_file cg401863s_si_002.cif
_cod_data_source_block ta1805a
_cod_depositor_comments
;
The following automatic conversions were performed:

'_exptl_absorpt_correction_type' value 'MULTI-SCAN' changed to
'multi-scan' according to
/usr/data/users/saulius/crontab/automatic-downloads/rss-feeds/ACS/lib/dictionaries/cif_core.dic
dictionary named 'cif_core.dic' version 2.4.2 from 2011-04-26.

Automatic conversion script
Id: cif_fix_values 2281 2013-09-26 08:29:07Z andrius 

 Adding full bibliography for 4510410--4510441.cif.
;
_cod_original_sg_symbol_H-M 'P 21 '
_cod_database_code 4510410

loop_
_symmetry_equiv_pos_as_xyz
'x, y, z'
'-x, y+1/2, -z'

loop_
_atom_site_label
_atom_site_type_symbol
_atom_site_fract_x
_atom_site_fract_y
_atom_site_fract_z
_atom_site_U_iso_or_equiv
_atom_site_adp_type
_atom_site_occupancy
_atom_site_symmetry_multiplicity
_atom_site_calc_flag
_atom_site_refinement_flags
O1 O 0.5533(2) 0.2806(5) 0.42897(18) 0.0902(9) Uani 1 1 d .
C2 C 0.6090(2) 0.3840(8) 0.4010(2) 0.0607(9) Uani 1 1 d .
O3 O 0.62753(16) 0.5764(5) 0.41887(18) 0.0820(8) Uani 1 1 d .
C4 C 0.6498(2) 0.2621(12) 0.3378(3) 0.115(2) Uani 1 1 d .
H4A H 0.6230 0.1175 0.3273 0.137 Uiso 1 1 calc R
H4B H 0.6358 0.3409 0.2826 0.137 Uiso 1 1 calc R
C5 C 0.7469(2) 0.2337(7) 0.3674(2) 0.0599(9) Uani 1 1 d .
C6 C 0.7815(4) 0.0414(8) 0.4056(3) 0.0903(13) Uani 1 1 d .
H6 H 0.7442 -0.0691 0.4152 0.108 Uiso 1 1 calc R
C7 C 0.8687(6) 0.0086(12) 0.4298(4) 0.134(3) Uani 1 1 d .
H7 H 0.8906 -0.1248 0.4554 0.160 Uiso 1 1 calc R
C8 C 0.9229(4) 0.1580(19) 0.4182(5) 0.131(3) Uani 1 1 d .
H8 H 0.9829 0.1285 0.4351 0.157 Uiso 1 1 calc R
C9 C 0.8949(4) 0.3588(15) 0.3818(4) 0.123(2) Uani 1 1 d .
H9 H 0.9345 0.4662 0.3746 0.147 Uiso 1 1 calc R
C10 C 0.8028(3) 0.3965(8) 0.3556(2) 0.0799(12) Uani 1 1 d .
H10 H 0.7808 0.5305 0.3306 0.096 Uiso 1 1 calc R
C11 C 0.6424(3) 0.1441(9) 0.6533(3) 0.0952(15) Uani 1 1 d .
H11A H 0.6564 0.1395 0.5978 0.143 Uiso 1 1 calc R
H11B H 0.6068 0.0192 0.6587 0.143 Uiso 1 1 calc R
H11C H 0.6957 0.1403 0.6994 0.143 Uiso 1 1 calc R
C12 C 0.5923(2) 0.3552(7) 0.6600(2) 0.0678(10) Uani 1 1 d .
H12 H 0.6302 0.4797 0.6545 0.081 Uiso 1 1 calc R
N13 N 0.51289(19) 0.3656(5) 0.58507(17) 0.0646(8) Uani 1 1 d .
H13A H 0.4859 0.4944 0.5856 0.097 Uiso 1 1 calc R
H13B H 0.4765 0.2566 0.5896 0.097 Uiso 1 1 calc R
H13C H 0.5287 0.3521 0.5352 0.097 Uiso 1 1 calc R
C14 C 0.5664(2) 0.3814(6) 0.7445(2) 0.0588(9) Uani 1 1 d .
C15 C 0.5890(3) 0.5691(8) 0.7937(3) 0.0805(11) Uani 1 1 d .
H15 H 0.6204 0.6797 0.7744 0.097 Uiso 1 1 calc R
C16 C 0.5653(3) 0.5951(10) 0.8716(3) 0.0985(14) Uani 1 1 d .
H16 H 0.5816 0.7219 0.9047 0.118 Uiso 1 1 calc R
C17 C 0.5187(3) 0.4371(11) 0.8998(3) 0.0925(15) Uani 1 1 d .
H17 H 0.5022 0.4571 0.9517 0.111 Uiso 1 1 calc R
C18 C 0.4955(3) 0.2478(11) 0.8527(3) 0.0920(14) Uani 1 1 d .
H18 H 0.4636 0.1393 0.8725 0.110 Uiso 1 1 calc R
C19 C 0.5203(2) 0.2188(8) 0.7745(2) 0.0750(11) Uani 1 1 d .
H19 H 0.5056 0.0895 0.7427 0.090 Uiso 1 1 calc R
O1' O 0.09009(14) 0.5636(4) 1.07583(13) 0.0563(6) Uani 1 1 d .
C2' C 0.1646(2) 0.6492(6) 1.08895(19) 0.0483(8) Uani 1 1 d .
O3' O 0.17843(15) 0.8504(4) 1.09405(16) 0.0686(7) Uani 1 1 d .
C4' C 0.2428(2) 0.4981(6) 1.0951(2) 0.0591(9) Uani 1 1 d .
H4'1 H 0.2953 0.5651 1.1315 0.071 Uiso 1 1 calc R
H4'2 H 0.2332 0.3590 1.1215 0.071 Uiso 1 1 calc R
C5' C 0.2545(2) 0.4585(6) 1.0045(2) 0.0507(8) Uani 1 1 d .
C6' C 0.2280(2) 0.2664(7) 0.9599(2) 0.0653(9) Uani 1 1 d .
H6' H 0.2049 0.1536 0.9872 0.078 Uiso 1 1 calc R
C7' C 0.2349(3) 0.2374(8) 0.8749(2) 0.0815(12) Uani 1 1 d .
H7' H 0.2164 0.1061 0.8458 0.098 Uiso 1 1 calc R
C8' C 0.2686(3) 0.4000(8) 0.8341(3) 0.0821(12) Uani 1 1 d .
H8' H 0.2724 0.3815 0.7768 0.099 Uiso 1 1 calc R
C9' C 0.2966(3) 0.5901(8) 0.8777(3) 0.0807(12) Uani 1 1 d .
H9' H 0.3204 0.7009 0.8501 0.097 Uiso 1 1 calc R
C10' C 0.2902(2) 0.6208(7) 0.9628(2) 0.0672(10) Uani 1 1 d .
H10' H 0.3101 0.7513 0.9919 0.081 Uiso 1 1 calc R
C11' C 1.0674(2) 0.7764(8) 0.8471(2) 0.0787(12) Uani 1 1 d .
H11D H 1.1082 0.7848 0.9036 0.118 Uiso 1 1 calc R
H11E H 1.0359 0.9132 0.8344 0.118 Uiso 1 1 calc R
H11F H 1.0989 0.7490 0.8035 0.118 Uiso 1 1 calc R
C12' C 1.0029(2) 0.5899(6) 0.84662(19) 0.0560(8) Uani 1 1 d .
H12' H 1.0365 0.4524 0.8590 0.067 Uiso 1 1 calc R
N13' N 0.95882(16) 0.6264(5) 0.91842(15) 0.0522(7) Uani 1 1 d .
H13D H 0.9345 0.7599 0.9129 0.078 Uiso 1 1 calc R
H13E H 0.9983 0.6162 0.9698 0.078 Uiso 1 1 calc R
H13F H 0.9174 0.5249 0.9154 0.078 Uiso 1 1 calc R
C14' C 0.9365(2) 0.5644(6) 0.7597(2) 0.0535(8) Uani 1 1 d .
C15' C 0.8784(2) 0.7309(7) 0.7254(2) 0.0695(10) Uani 1 1 d .
H15' H 0.8788 0.8599 0.7571 0.083 Uiso 1 1 calc R
C16' C 0.8199(2) 0.7098(10) 0.6451(3) 0.0860(13) Uani 1 1 d .
H16' H 0.7812 0.8241 0.6230 0.103 Uiso 1 1 calc R
C17' C 0.8184(3) 0.5215(11) 0.5974(3) 0.0935(16) Uani 1 1 d .
H17' H 0.7785 0.5065 0.5431 0.112 Uiso 1 1 calc R
C18' C 0.8758(4) 0.3569(10) 0.6303(3) 0.0980(15) Uani 1 1 d .
H18' H 0.8758 0.2292 0.5978 0.118 Uiso 1 1 calc R
C19' C 0.9335(3) 0.3771(7) 0.7107(3) 0.0800(11) Uani 1 1 d .
H19' H 0.9716 0.2614 0.7326 0.096 Uiso 1 1 calc R

loop_
_atom_site_aniso_label
_atom_site_aniso_U_11
_atom_site_aniso_U_22
_atom_site_aniso_U_33
_atom_site_aniso_U_23
_atom_site_aniso_U_13
_atom_site_aniso_U_12
O1 0.132(2) 0.0693(19) 0.0869(18) -0.0203(15) 0.0595(18) -0.0241(19)
C2 0.051(2) 0.075(3) 0.054(2) -0.002(2) 0.0082(17) 0.006(2)
O3 0.0696(16) 0.071(2) 0.106(2) -0.0042(17) 0.0232(14) -0.0086(16)
C4 0.062(3) 0.185(6) 0.099(3) -0.060(4) 0.025(2) 0.004(3)
C5 0.060(2) 0.073(3) 0.0512(19) -0.010(2) 0.0216(16) 0.000(2)
C6 0.129(4) 0.074(3) 0.067(3) -0.008(2) 0.022(3) 0.003(3)
C7 0.154(6) 0.128(6) 0.091(4) -0.037(4) -0.020(4) 0.065(5)
C8 0.075(4) 0.189(9) 0.120(5) -0.076(6) 0.010(3) 0.028(5)
C9 0.097(5) 0.176(7) 0.112(4) -0.061(5) 0.059(4) -0.059(5)
C10 0.107(3) 0.073(3) 0.067(2) -0.007(2) 0.037(2) -0.007(3)
C11 0.088(3) 0.112(4) 0.094(3) 0.010(3) 0.039(2) 0.033(3)
C12 0.063(2) 0.070(3) 0.074(2) 0.004(2) 0.024(2) -0.005(2)
N13 0.083(2) 0.0565(17) 0.0592(18) 0.0043(14) 0.0259(16) 0.0033(16)
C14 0.0493(18) 0.062(2) 0.062(2) 0.000(2) 0.0089(16) -0.0040(18)
C15 0.073(2) 0.078(3) 0.085(3) -0.011(3) 0.009(2) -0.012(2)
C16 0.097(3) 0.099(4) 0.089(3) -0.028(3) 0.006(3) 0.004(3)
C17 0.081(3) 0.133(5) 0.060(3) -0.019(3) 0.011(2) 0.022(3)
C18 0.074(3) 0.136(4) 0.068(3) 0.006(3) 0.023(2) -0.014(3)
C19 0.076(2) 0.083(3) 0.065(2) -0.006(2) 0.0183(19) -0.017(2)
O1' 0.0549(14) 0.0567(14) 0.0546(13) 0.0065(11) 0.0094(10) 0.0014(12)
C2' 0.051(2) 0.054(2) 0.0403(17) 0.0013(15) 0.0131(14) 0.0035(18)
O3' 0.0661(15) 0.0509(17) 0.0924(19) -0.0060(14) 0.0267(13) -0.0014(13)
C4' 0.059(2) 0.064(2) 0.053(2) 0.0016(16) 0.0110(16) 0.0113(18)
C5' 0.0456(18) 0.052(2) 0.0548(19) 0.0034(17) 0.0127(15) 0.0079(16)
C6' 0.078(2) 0.054(2) 0.069(2) 0.003(2) 0.0287(18) -0.002(2)
C7' 0.108(3) 0.071(3) 0.074(3) -0.022(2) 0.038(2) -0.008(3)
C8' 0.099(3) 0.089(4) 0.067(3) -0.001(3) 0.037(2) 0.007(3)
C9' 0.086(3) 0.080(3) 0.091(3) 0.019(3) 0.050(2) 0.005(3)
C10' 0.064(2) 0.059(2) 0.083(2) -0.006(2) 0.0251(19) -0.002(2)
C11' 0.059(2) 0.112(4) 0.061(2) 0.011(2) 0.0088(17) -0.015(2)
C12' 0.0556(19) 0.060(2) 0.0536(19) 0.0018(17) 0.0153(16) 0.0082(18)
N13' 0.0570(15) 0.0496(17) 0.0478(14) 0.0034(12) 0.0095(12) -0.0006(13)
C14' 0.0565(19) 0.054(2) 0.0518(19) -0.0023(17) 0.0164(16) 0.0015(18)
C15' 0.072(2) 0.076(3) 0.055(2) -0.010(2) 0.0058(19) 0.015(2)
C16' 0.067(2) 0.125(4) 0.055(2) 0.003(3) -0.003(2) 0.008(3)
C17' 0.084(3) 0.144(5) 0.048(2) -0.009(3) 0.007(2) -0.036(3)
C18' 0.133(4) 0.097(4) 0.065(3) -0.033(3) 0.027(3) -0.032(4)
C19' 0.109(3) 0.061(3) 0.076(3) -0.008(2) 0.033(3) 0.001(2)

loop_
_atom_type_symbol
_atom_type_description
_atom_type_scat_dispersion_real
_atom_type_scat_dispersion_imag
_atom_type_scat_source
C C 0.0033 0.0016 'International Tables Vol C Tables 4.2.6.8 and 6.1.1.4'
H H 0.0000 0.0000 'International Tables Vol C Tables 4.2.6.8 and 6.1.1.4'
N N 0.0061 0.0033 'International Tables Vol C Tables 4.2.6.8 and 6.1.1.4'
O O 0.0106 0.0060 'International Tables Vol C Tables 4.2.6.8 and 6.1.1.4'

loop_
_geom_angle_atom_site_label_1
_geom_angle_atom_site_label_2
_geom_angle_atom_site_label_3
_geom_angle
O3 C2 O1 123.2(3)
O3 C2 C4 120.4(4)
O1 C2 C4 116.3(4)
C5 C4 C2 115.0(3)
C5 C4 H4A 108.5
C2 C4 H4A 108.5
C5 C4 H4B 108.5
C2 C4 H4B 108.5
H4A C4 H4B 107.5
C6 C5 C10 118.7(4)
C6 C5 C4 120.0(5)
C10 C5 C4 121.3(5)
C7 C6 C5 121.1(5)
C7 C6 H6 119.4
C5 C6 H6 119.4
C8 C7 C6 121.5(7)
C8 C7 H7 119.3
C6 C7 H7 119.3
C7 C8 C9 122.0(6)
C7 C8 H8 119.0
C9 C8 H8 119.0
C8 C9 C10 117.4(6)
C8 C9 H9 121.3
C10 C9 H9 121.3
C5 C10 C9 119.3(5)
C5 C10 H10 120.3
C9 C10 H10 120.3
C12 C11 H11A 109.5
C12 C11 H11B 109.5
H11A C11 H11B 109.5
C12 C11 H11C 109.5
H11A C11 H11C 109.5
H11B C11 H11C 109.5
N13 C12 C14 109.9(3)
N13 C12 C11 108.9(3)
C14 C12 C11 114.5(3)
N13 C12 H12 107.8
C14 C12 H12 107.8
C11 C12 H12 107.8
C12 N13 H13A 109.5
C12 N13 H13B 109.5
H13A N13 H13B 109.5
C12 N13 H13C 109.5
H13A N13 H13C 109.5
H13B N13 H13C 109.5
C15 C14 C19 118.8(4)
C15 C14 C12 120.2(4)
C19 C14 C12 121.1(4)
C14 C15 C16 120.6(4)
C14 C15 H15 119.7
C16 C15 H15 119.7
C17 C16 C15 120.3(5)
C17 C16 H16 119.8
C15 C16 H16 119.8
C16 C17 C18 120.6(4)
C16 C17 H17 119.7
C18 C17 H17 119.7
C17 C18 C19 119.4(5)
C17 C18 H18 120.3
C19 C18 H18 120.3
C14 C19 C18 120.2(4)
C14 C19 H19 119.9
C18 C19 H19 119.9
O3' C2' O1' 124.2(3)
O3' C2' C4' 117.6(3)
O1' C2' C4' 118.0(3)
C5' C4' C2' 109.3(3)
C5' C4' H4'1 109.8
C2' C4' H4'1 109.8
C5' C4' H4'2 109.8
C2' C4' H4'2 109.8
H4'1 C4' H4'2 108.3
C6' C5' C10' 118.0(3)
C6' C5' C4' 121.9(3)
C10' C5' C4' 120.1(3)
C5' C6' C7' 121.2(4)
C5' C6' H6' 119.4
C7' C6' H6' 119.4
C8' C7' C6' 120.3(4)
C8' C7' H7' 119.9
C6' C7' H7' 119.9
C7' C8' C9' 119.4(4)
C7' C8' H8' 120.3
C9' C8' H8' 120.3
C8' C9' C10' 120.8(4)
C8' C9' H9' 119.6
C10' C9' H9' 119.6
C5' C10' C9' 120.3(4)
C5' C10' H10' 119.8
C9' C10' H10' 119.8
C12' C11' H11D 109.5
C12' C11' H11E 109.5
H11D C11' H11E 109.5
C12' C11' H11F 109.5
H11D C11' H11F 109.5
H11E C11' H11F 109.5
N13' C12' C14' 111.1(2)
N13' C12' C11' 109.0(3)
C14' C12' C11' 113.0(3)
N13' C12' H12' 107.9
C14' C12' H12' 107.9
C11' C12' H12' 107.9
C12' N13' H13D 109.5
C12' N13' H13E 109.5
H13D N13' H13E 109.5
C12' N13' H13F 109.5
H13D N13' H13F 109.5
H13E N13' H13F 109.5
C19' C14' C15' 117.5(3)
C19' C14' C12' 121.2(3)
C15' C14' C12' 121.3(3)
C16' C15' C14' 121.1(4)
C16' C15' H15' 119.4
C14' C15' H15' 119.4
C17' C16' C15' 120.3(5)
C17' C16' H16' 119.8
C15' C16' H16' 119.8
C18' C17' C16' 119.1(4)
C18' C17' H17' 120.4
C16' C17' H17' 120.4
C17' C18' C19' 120.5(4)
C17' C18' H18' 119.7
C19' C18' H18' 119.7
C18' C19' C14' 121.4(4)
C18' C19' H19' 119.3
C14' C19' H19' 119.3

loop_
_geom_bond_atom_site_label_1
_geom_bond_atom_site_label_2
_geom_bond_distance
O1 C2 1.248(5)
C2 O3 1.220(5)
C2 C4 1.512(5)
C4 C5 1.490(5)
C4 H4A 0.9700
C4 H4B 0.9700
C5 C6 1.360(6)
C5 C10 1.369(6)
C6 C7 1.343(8)
C6 H6 0.9300
C7 C8 1.290(10)
C7 H7 0.9300
C8 C9 1.370(10)
C8 H8 0.9300
C9 C10 1.420(8)
C9 H9 0.9300
C10 H10 0.9300
C11 C12 1.521(6)
C11 H11A 0.9600
C11 H11B 0.9600
C11 H11C 0.9600
C12 N13 1.489(4)
C12 C14 1.501(5)
C12 H12 0.9800
N13 H13A 0.8900
N13 H13B 0.8900
N13 H13C 0.8900
C14 C15 1.375(6)
C14 C19 1.380(5)
C15 C16 1.384(6)
C15 H15 0.9300
C16 C17 1.351(7)
C16 H16 0.9300
C17 C18 1.368(7)
C17 H17 0.9300
C18 C19 1.400(5)
C18 H18 0.9300
C19 H19 0.9300
O1' C2' 1.252(4)
C2' O3' 1.239(4)
C2' C4' 1.517(5)
C4' C5' 1.510(4)
C4' H4'1 0.9700
C4' H4'2 0.9700
C5' C6' 1.373(5)
C5' C10' 1.382(5)
C6' C7' 1.387(5)
C6' H6' 0.9300
C7' C8' 1.359(6)
C7' H7' 0.9300
C8' C9' 1.360(6)
C8' H8' 0.9300
C9' C10' 1.389(5)
C9' H9' 0.9300
C10' H10' 0.9300
C11' C12' 1.521(5)
C11' H11D 0.9600
C11' H11E 0.9600
C11' H11F 0.9600
C12' N13' 1.491(4)
C12' C14' 1.509(5)
C12' H12' 0.9800
N13' H13D 0.8900
N13' H13E 0.8900
N13' H13F 0.8900
C14' C19' 1.370(5)
C14' C15' 1.376(5)
C15' C16' 1.371(5)
C15' H15' 0.9300
C16' C17' 1.367(7)
C16' H16' 0.9300
C17' C18' 1.357(7)
C17' H17' 0.9300
C18' C19' 1.368(6)
C18' H18' 0.9300
C19' H19' 0.9300

loop_
_geom_hbond_atom_site_label_D
_geom_hbond_atom_site_label_H
_geom_hbond_atom_site_label_A
_geom_hbond_distance_DH
_geom_hbond_distance_HA
_geom_hbond_distance_DA
_geom_hbond_angle_DHA
_geom_hbond_site_symmetry_A
N13 H13A O1 0.89 1.84 2.710(4) 166.8 2_656
N13 H13B O3 0.89 1.95 2.813(4) 163.8 2_646
N13' H13D O1' 0.89 1.90 2.769(4) 164.8 2_657
N13' H13E O1' 0.89 1.94 2.826(3) 173.0 1_655
N13' H13F O3' 0.89 1.82 2.704(4) 171.7 2_647
